data_4063828
loop_
_publ_author_name
'Zhou, Wen'
'Tang, Liming'
'Patrick, Brian O.'
'Smith, Kevin M.'

_publ_section_title
;
 Electronic Effects in the Oxidative Addition of Iodomethane with
 Mixed-Aryl \b-Diketiminate Chromium Complexes
;
_journal_issue 3
_journal_name_full Organometallics
_journal_page_first 603
_journal_paper_doi 10.1021/om100961f
_journal_volume 30
_journal_year 2011
_chemical_formula_sum 'C29 H33 Cl Cr F3 N2'
_chemical_formula_weight 554.02
_chemical_name_systematic
;
 ?
;
_space_group_IT_number 14
_symmetry_cell_setting monoclinic
_symmetry_space_group_name_Hall '-P 2yn'
_symmetry_space_group_name_H-M 'P 1 21/n 1'
_atom_sites_solution_hydrogens geom
_atom_sites_solution_primary direct
_atom_sites_solution_secondary difmap
_audit_creation_method SHELXL-97
_cell_angle_alpha 90.00
_cell_angle_beta 91.349(4)
_cell_angle_gamma 90.00
_cell_formula_units_Z 4
_cell_length_a 12.2431(14)
_cell_length_b 9.8444(11)
_cell_length_c 22.431(2)
_cell_measurement_reflns_used 5327
_cell_measurement_temperature 173(2)
_cell_measurement_theta_max 25.002
_cell_measurement_theta_min 2.2595
_cell_volume 2702.8(5)
_computing_structure_refinement 'SHELXL-97 (Sheldrick, 1997)'
_diffrn_ambient_temperature 173(2)
_diffrn_measured_fraction_theta_full 0.998
_diffrn_measured_fraction_theta_max 0.998
_diffrn_measurement_device_type 'Bruker X8 APEX II'
_diffrn_measurement_method 'area detector'
_diffrn_radiation_monochromator graphite
_diffrn_radiation_source 'fine-focus sealed tube'
_diffrn_radiation_type MoK\a
_diffrn_radiation_wavelength 0.71073
_diffrn_reflns_av_R_equivalents 0.0460
_diffrn_reflns_av_sigmaI/netI 0.0463
_diffrn_reflns_limit_h_max 14
_diffrn_reflns_limit_h_min -13
_diffrn_reflns_limit_k_max 11
_diffrn_reflns_limit_k_min -11
_diffrn_reflns_limit_l_max 26
_diffrn_reflns_limit_l_min -22
_diffrn_reflns_number 22251
_diffrn_reflns_theta_full 25.14
_diffrn_reflns_theta_max 25.14
_diffrn_reflns_theta_min 1.82
_exptl_absorpt_coefficient_mu 0.563
_exptl_absorpt_correction_T_max 0.9832
_exptl_absorpt_correction_T_min 0.8778
_exptl_absorpt_correction_type multi-scan
_exptl_crystal_colour black
_exptl_crystal_density_diffrn 1.362
_exptl_crystal_density_method 'not measured'
_exptl_crystal_description plate
_exptl_crystal_F_000 1156
_exptl_crystal_size_max 0.560
_exptl_crystal_size_mid 0.240
_exptl_crystal_size_min 0.030
_refine_diff_density_max 0.380
_refine_diff_density_min -0.300
_refine_diff_density_rms 0.058
_refine_ls_extinction_method none
_refine_ls_goodness_of_fit_ref 1.013
_refine_ls_hydrogen_treatment constr
_refine_ls_matrix_type full
_refine_ls_number_parameters 329
_refine_ls_number_reflns 4828
_refine_ls_number_restraints 0
_refine_ls_restrained_S_all 1.013
_refine_ls_R_factor_all 0.0727
_refine_ls_R_factor_gt 0.0418
_refine_ls_shift/su_max 0.237
_refine_ls_shift/su_mean 0.009
_refine_ls_structure_factor_coef Fsqd
_refine_ls_weighting_details 'calc w=1/[\s^2^(Fo^2^)+(0.0413P)^2^+2.3854P] where P=(Fo^2^+2Fc^2^)/3'
_refine_ls_weighting_scheme calc
_refine_ls_wR_factor_gt 0.0895
_refine_ls_wR_factor_ref 0.1031
_reflns_number_gt 3456
_reflns_number_total 4828
_reflns_threshold_expression >2sigma(I)
_cod_data_source_file om100961f_si_004.cif
_cod_data_source_block 4d_Cl_4CF3
_cod_depositor_comments
;
The following automatic conversions were performed:

'_exptl_absorpt_correction_type' value 'Multi-scan' changed to
'multi-scan' according to
/home/saulius/struct/CIF-dictionaries/cif_core.dic dictionary named
'cif_core.dic' version 2.4.1 from 2010-06-29.

Automatic conversion script
Id: cif_fix_values 1715 2011-07-08 13:25:40Z adriana 
;
_cod_original_cell_volume 2702.7(5)
_cod_original_sg_symbol_H-M 'P1 21/n 1'
_cod_database_code 4063828

loop_
_symmetry_equiv_pos_as_xyz
'x, y, z'
'-x+1/2, y+1/2, -z+1/2'
'-x, -y, -z'
'x-1/2, -y-1/2, z-1/2'

loop_
_atom_site_label
_atom_site_type_symbol
_atom_site_fract_x
_atom_site_fract_y
_atom_site_fract_z
_atom_site_U_iso_or_equiv
_atom_site_adp_type
_atom_site_occupancy
_atom_site_symmetry_multiplicity
_atom_site_calc_flag
_atom_site_refinement_flags
_atom_site_disorder_assembly
_atom_site_disorder_group
C1 C 0.6425(3) 0.4402(3) 0.40180(12) 0.0426(8) Uani 1 1 d . . .
H1A H 0.7042 0.4362 0.3748 0.064 Uiso 1 1 calc R . .
H1B H 0.6170 0.5342 0.4049 0.064 Uiso 1 1 calc R . .
H1C H 0.5830 0.3829 0.3861 0.064 Uiso 1 1 calc R . .
C2 C 0.6786(2) 0.3895(3) 0.46281(11) 0.0283(7) Uani 1 1 d . . .
C3 C 0.6748(2) 0.4818(3) 0.50941(11) 0.0279(7) Uani 1 1 d . . .
H3 H 0.6397 0.5659 0.5010 0.034 Uiso 1 1 calc R . .
C4 C 0.7170(2) 0.4647(3) 0.56759(11) 0.0248(6) Uani 1 1 d . . .
C5 C 0.7254(3) 0.5921(3) 0.60462(13) 0.0374(8) Uani 1 1 d . . .
H5A H 0.7558 0.5698 0.6442 0.056 Uiso 1 1 calc R . .
H5B H 0.6526 0.6320 0.6086 0.056 Uiso 1 1 calc R . .
H5C H 0.7734 0.6573 0.5851 0.056 Uiso 1 1 calc R . .
C6 C 0.8092(2) 0.3417(3) 0.64584(11) 0.0216(6) Uani 1 1 d . . .
C7 C 0.9227(2) 0.3522(3) 0.64529(11) 0.0254(6) Uani 1 1 d . . .
C8 C 0.9813(2) 0.3409(3) 0.69901(12) 0.0318(7) Uani 1 1 d . . .
H8 H 1.0586 0.3490 0.6994 0.038 Uiso 1 1 calc R . .
C9 C 0.9285(2) 0.3181(3) 0.75161(12) 0.0322(7) Uani 1 1 d . . .
H9 H 0.9695 0.3099 0.7879 0.039 Uiso 1 1 calc R . .
C10 C 0.8170(2) 0.3072(3) 0.75146(12) 0.0275(7) Uani 1 1 d . . .
H10 H 0.7815 0.2916 0.7880 0.033 Uiso 1 1 calc R . .
C11 C 0.7541(2) 0.3185(3) 0.69911(11) 0.0232(6) Uani 1 1 d . . .
C12 C 0.6313(2) 0.3052(3) 0.70140(12) 0.0331(7) Uani 1 1 d . . .
H12 H 0.6035 0.2872 0.6599 0.040 Uiso 1 1 calc R . .
C13 C 0.5770(3) 0.4330(4) 0.7228(2) 0.0922(17) Uani 1 1 d . . .
H13A H 0.4977 0.4194 0.7232 0.138 Uiso 1 1 calc R . .
H13B H 0.5939 0.5082 0.6959 0.138 Uiso 1 1 calc R . .
H13C H 0.6039 0.4546 0.7631 0.138 Uiso 1 1 calc R . .
C14 C 0.5945(3) 0.1899(4) 0.7398(2) 0.0776(14) Uani 1 1 d . . .
H14A H 0.5145 0.1863 0.7391 0.116 Uiso 1 1 calc R . .
H14B H 0.6215 0.2040 0.7808 0.116 Uiso 1 1 calc R . .
H14C H 0.6235 0.1043 0.7245 0.116 Uiso 1 1 calc R . .
C15 C 0.9847(2) 0.3781(3) 0.58815(12) 0.0348(7) Uani 1 1 d . . .
H15 H 0.9351 0.3563 0.5534 0.042 Uiso 1 1 calc R . .
C16 C 1.0171(3) 0.5267(4) 0.58394(15) 0.0505(9) Uani 1 1 d . . .
H16A H 1.0562 0.5419 0.5469 0.076 Uiso 1 1 calc R . .
H16B H 1.0647 0.5505 0.6181 0.076 Uiso 1 1 calc R . .
H16C H 0.9514 0.5835 0.5841 0.076 Uiso 1 1 calc R . .
C17 C 1.0875(3) 0.2913(4) 0.58351(17) 0.0624(11) Uani 1 1 d . . .
H17A H 1.0678 0.1950 0.5858 0.094 Uiso 1 1 calc R . .
H17B H 1.1386 0.3139 0.6163 0.094 Uiso 1 1 calc R . .
H17C H 1.1222 0.3092 0.5454 0.094 Uiso 1 1 calc R . .
C18 C 0.7200(2) 0.1765(3) 0.41811(11) 0.0265(6) Uani 1 1 d . . .
C19 C 0.8159(3) 0.1687(3) 0.38724(13) 0.0378(8) Uani 1 1 d . . .
H19 H 0.8758 0.2251 0.3985 0.045 Uiso 1 1 calc R . .
C20 C 0.8256(3) 0.0800(3) 0.34019(13) 0.0377(8) Uani 1 1 d . . .
H20 H 0.8919 0.0758 0.3190 0.045 Uiso 1 1 calc R . .
C21 C 0.7392(2) -0.0029(3) 0.32376(11) 0.0275(7) Uani 1 1 d . . .
C22 C 0.6438(2) 0.0040(3) 0.35456(12) 0.0376(8) Uani 1 1 d . . .
H22 H 0.5842 -0.0534 0.3436 0.045 Uiso 1 1 calc R . .
C23 C 0.6340(2) 0.0938(3) 0.40127(12) 0.0382(8) Uani 1 1 d . . .
H23 H 0.5673 0.0986 0.4220 0.046 Uiso 1 1 calc R . .
C24 C 0.7468(2) -0.1011(3) 0.27344(12) 0.0343(7) Uani 1 1 d . . .
C25 C 0.7060(5) -0.0599(4) 0.5349(2) 0.0358(17) Uani 0.623(8) 1 d PG A 1
H25 H 0.6544 -0.1028 0.5088 0.043 Uiso 0.623(8) 1 calc PR A 1
C26 C 0.6924(3) -0.0342(5) 0.5966(2) 0.0380(16) Uani 0.623(8) 1 d PG A 1
H26 H 0.6301 -0.0569 0.6190 0.046 Uiso 0.623(8) 1 calc PR A 1
C27 C 0.7883(5) 0.0314(4) 0.61887(15) 0.0326(16) Uani 0.623(8) 1 d PG A 1
H27 H 0.8014 0.0602 0.6588 0.039 Uiso 0.623(8) 1 calc PR A 1
C28 C 0.8612(2) 0.0462(4) 0.5710(3) 0.0427(18) Uani 0.623(8) 1 d PG A 1
H28 H 0.9316 0.0867 0.5732 0.051 Uiso 0.623(8) 1 calc PR A 1
C29 C 0.8103(6) -0.0102(5) 0.51908(18) 0.0408(18) Uani 0.623(8) 1 d PG A 1
H29 H 0.8407 -0.0141 0.4805 0.049 Uiso 0.623(8) 1 calc PR A 1
N1 N 0.71214(19) 0.2622(2) 0.46972(9) 0.0265(5) Uani 1 1 d . A .
N2 N 0.74804(18) 0.3459(2) 0.58962(9) 0.0221(5) Uani 1 1 d . A .
F1 F 0.84698(14) -0.1102(2) 0.25170(8) 0.0515(5) Uani 1 1 d . . .
F2 F 0.71872(18) -0.2267(2) 0.28885(8) 0.0576(6) Uani 1 1 d . . .
F3 F 0.68098(16) -0.0687(2) 0.22737(7) 0.0558(6) Uani 1 1 d . . .
Cl1 Cl 0.52214(6) 0.19940(8) 0.55384(3) 0.0371(2) Uani 1 1 d . . .
Cr01 Cr 0.70752(4) 0.16893(4) 0.548861(18) 0.02416(14) Uani 1 1 d . . .
C29B C 0.7543(8) -0.0394(8) 0.5146(2) 0.027(3) Uiso 0.377(8) 1 d PG A 2
H29B H 0.7418 -0.0673 0.4745 0.033 Uiso 0.377(8) 1 calc PR A 2
C27B C 0.8496(5) 0.0260(8) 0.5376(4) 0.037(3) Uiso 0.377(8) 1 d PG A 2
H27B H 0.9122 0.0496 0.5155 0.044 Uiso 0.377(8) 1 calc PR A 2
C28B C 0.8352(7) 0.0500(7) 0.5993(4) 0.027(3) Uiso 0.377(8) 1 d PG A 2
H28B H 0.8863 0.0924 0.6258 0.033 Uiso 0.377(8) 1 calc PR A 2
C25B C 0.7309(8) -0.0007(9) 0.6145(3) 0.029(3) Uiso 0.377(8) 1 d PG A 2
H25B H 0.7000 0.0019 0.6529 0.035 Uiso 0.377(8) 1 calc PR A 2
C26B C 0.6808(4) -0.0559(7) 0.5621(5) 0.035(3) Uiso 0.377(8) 1 d PG A 2
H26B H 0.6106 -0.0968 0.5594 0.042 Uiso 0.377(8) 1 calc PR A 2

loop_
_atom_site_aniso_label
_atom_site_aniso_U_11
_atom_site_aniso_U_22
_atom_site_aniso_U_33
_atom_site_aniso_U_23
_atom_site_aniso_U_13
_atom_site_aniso_U_12
C1 0.061(2) 0.044(2) 0.0221(15) 0.0050(14) -0.0055(14) 0.0059(17)
C2 0.0313(17) 0.0323(17) 0.0214(14) 0.0056(13) -0.0002(12) -0.0008(14)
C3 0.0383(18) 0.0218(15) 0.0235(14) 0.0063(12) -0.0027(12) 0.0039(13)
C4 0.0293(16) 0.0219(16) 0.0230(14) 0.0015(12) 0.0003(12) -0.0020(12)
C5 0.057(2) 0.0223(16) 0.0321(16) -0.0020(13) -0.0053(15) 0.0039(15)
C6 0.0304(16) 0.0144(14) 0.0198(13) -0.0011(11) -0.0032(11) -0.0018(12)
C7 0.0321(17) 0.0203(15) 0.0238(14) -0.0008(11) 0.0001(12) -0.0058(12)
C8 0.0283(16) 0.0302(17) 0.0365(17) -0.0025(14) -0.0059(13) -0.0040(13)
C9 0.0409(18) 0.0319(17) 0.0233(15) 0.0014(13) -0.0116(13) -0.0023(15)
C10 0.0375(18) 0.0244(16) 0.0205(14) 0.0013(12) -0.0013(12) -0.0046(13)
C11 0.0307(15) 0.0162(14) 0.0227(14) -0.0040(11) -0.0014(11) -0.0009(12)
C12 0.0301(17) 0.049(2) 0.0202(14) -0.0073(13) 0.0004(12) -0.0028(15)
C13 0.053(3) 0.053(3) 0.172(5) 0.025(3) 0.046(3) 0.017(2)
C14 0.043(2) 0.042(2) 0.149(4) 0.020(3) 0.023(2) -0.0094(19)
C15 0.0341(18) 0.0401(19) 0.0302(16) -0.0006(14) 0.0019(13) -0.0130(15)
C16 0.057(2) 0.050(2) 0.045(2) 0.0121(17) 0.0084(17) -0.0163(18)
C17 0.062(3) 0.065(3) 0.062(2) -0.001(2) 0.031(2) 0.002(2)
C18 0.0345(17) 0.0279(16) 0.0170(13) 0.0005(12) 0.0015(12) 0.0006(13)
C19 0.0410(19) 0.0385(19) 0.0343(16) -0.0065(15) 0.0110(14) -0.0198(16)
C20 0.0370(19) 0.044(2) 0.0322(17) -0.0041(15) 0.0132(14) -0.0117(15)
C21 0.0316(17) 0.0317(17) 0.0191(14) 0.0006(12) 0.0011(12) 0.0013(13)
C22 0.0281(17) 0.054(2) 0.0307(16) -0.0146(15) 0.0001(13) -0.0098(15)
C23 0.0252(17) 0.062(2) 0.0274(16) -0.0142(15) 0.0038(12) -0.0054(16)
C24 0.0342(19) 0.044(2) 0.0242(15) -0.0019(14) -0.0001(13) 0.0030(15)
C25 0.077(4) 0.014(3) 0.016(3) 0.0005(19) -0.009(3) -0.006(3)
C26 0.067(4) 0.022(3) 0.024(3) 0.012(2) -0.016(3) -0.014(3)
C27 0.040(4) 0.027(3) 0.030(3) 0.002(2) -0.015(3) -0.003(3)
C28 0.044(4) 0.023(3) 0.061(6) 0.002(3) -0.002(3) 0.014(2)
C29 0.056(5) 0.027(3) 0.039(3) 0.003(3) 0.002(3) 0.014(3)
N1 0.0356(14) 0.0265(14) 0.0171(11) -0.0022(10) -0.0006(10) -0.0020(11)
N2 0.0296(13) 0.0202(12) 0.0163(11) 0.0009(9) -0.0021(9) -0.0023(10)
F1 0.0387(11) 0.0675(14) 0.0487(11) -0.0224(10) 0.0105(9) 0.0067(10)
F2 0.0827(15) 0.0399(12) 0.0505(12) -0.0151(10) 0.0078(10) -0.0092(11)
F3 0.0636(13) 0.0758(15) 0.0273(9) -0.0171(9) -0.0129(9) 0.0240(11)
Cl1 0.0356(4) 0.0417(5) 0.0342(4) -0.0048(3) 0.0021(3) -0.0098(4)
Cr01 0.0358(3) 0.0183(2) 0.0183(2) -0.00056(18) -0.00270(18) -0.0031(2)

loop_
_atom_type_symbol
_atom_type_description
_atom_type_scat_dispersion_real
_atom_type_scat_dispersion_imag
_atom_type_scat_source
C C 0.0033 0.0016 'International Tables Vol C Tables 4.2.6.8 and 6.1.1.4'
H H 0.0000 0.0000 'International Tables Vol C Tables 4.2.6.8 and 6.1.1.4'
N N 0.0061 0.0033 'International Tables Vol C Tables 4.2.6.8 and 6.1.1.4'
F F 0.0171 0.0103 'International Tables Vol C Tables 4.2.6.8 and 6.1.1.4'
Cl Cl 0.1484 0.1585 'International Tables Vol C Tables 4.2.6.8 and 6.1.1.4'
Cr Cr 0.3209 0.6236 'International Tables Vol C Tables 4.2.6.8 and 6.1.1.4'

loop_
_geom_angle_atom_site_label_1
_geom_angle_atom_site_label_2
_geom_angle_atom_site_label_3
_geom_angle
C2 C1 H1A 109.5
C2 C1 H1B 109.5
H1A C1 H1B 109.5
C2 C1 H1C 109.5
H1A C1 H1C 109.5
H1B C1 H1C 109.5
N1 C2 C3 123.1(2)
N1 C2 C1 120.0(2)
C3 C2 C1 116.9(3)
C2 C3 C4 127.2(3)
C2 C3 H3 116.4
C4 C3 H3 116.4
N2 C4 C3 123.4(2)
N2 C4 C5 121.0(2)
C3 C4 C5 115.6(2)
C4 C5 H5A 109.5
C4 C5 H5B 109.5
H5A C5 H5B 109.5
C4 C5 H5C 109.5
H5A C5 H5C 109.5
H5B C5 H5C 109.5
C7 C6 C11 121.2(2)
C7 C6 N2 118.9(2)
C11 C6 N2 119.7(2)
C8 C7 C6 118.6(2)
C8 C7 C15 119.0(3)
C6 C7 C15 122.4(2)
C9 C8 C7 120.9(3)
C9 C8 H8 119.6
C7 C8 H8 119.6
C10 C9 C8 119.9(3)
C10 C9 H9 120.1
C8 C9 H9 120.1
C9 C10 C11 121.8(3)
C9 C10 H10 119.1
C11 C10 H10 119.1
C10 C11 C6 117.6(2)
C10 C11 C12 119.6(2)
C6 C11 C12 122.7(2)
C14 C12 C13 107.9(3)
C14 C12 C11 113.5(3)
C13 C12 C11 112.7(3)
C14 C12 H12 107.5
C13 C12 H12 107.5
C11 C12 H12 107.5
C12 C13 H13A 109.5
C12 C13 H13B 109.5
H13A C13 H13B 109.5
C12 C13 H13C 109.5
H13A C13 H13C 109.5
H13B C13 H13C 109.5
C12 C14 H14A 109.5
C12 C14 H14B 109.5
H14A C14 H14B 109.5
C12 C14 H14C 109.5
H14A C14 H14C 109.5
H14B C14 H14C 109.5
C16 C15 C7 110.4(3)
C16 C15 C17 108.5(3)
C7 C15 C17 113.0(3)
C16 C15 H15 108.3
C7 C15 H15 108.3
C17 C15 H15 108.3
C15 C16 H16A 109.5
C15 C16 H16B 109.5
H16A C16 H16B 109.5
C15 C16 H16C 109.5
H16A C16 H16C 109.5
H16B C16 H16C 109.5
C15 C17 H17A 109.5
C15 C17 H17B 109.5
H17A C17 H17B 109.5
C15 C17 H17C 109.5
H17A C17 H17C 109.5
H17B C17 H17C 109.5
C23 C18 C19 118.9(3)
C23 C18 N1 120.2(2)
C19 C18 N1 120.8(2)
C20 C19 C18 120.7(3)
C20 C19 H19 119.7
C18 C19 H19 119.7
C19 C20 C21 120.0(3)
C19 C20 H20 120.0
C21 C20 H20 120.0
C22 C21 C20 119.5(3)
C22 C21 C24 118.8(3)
C20 C21 C24 121.6(3)
C21 C22 C23 120.3(3)
C21 C22 H22 119.8
C23 C22 H22 119.8
C18 C23 C22 120.5(3)
C18 C23 H23 119.7
C22 C23 H23 119.7
F2 C24 F1 106.1(3)
F2 C24 F3 105.5(3)
F1 C24 F3 106.1(2)
F2 C24 C21 112.6(2)
F1 C24 C21 113.3(2)
F3 C24 C21 112.6(3)
C26 C25 C29 108.0
C26 C25 Cr01 71.95(13)
C29 C25 Cr01 71.88(14)
C26 C25 H25 125.9
C29 C25 H25 126.1
Cr01 C25 H25 121.9
C25 C26 C27 108.0
C25 C26 Cr01 71.69(14)
C27 C26 Cr01 72.00(14)
C25 C26 H26 126.0
C27 C26 H26 126.0
Cr01 C26 H26 122.0
C28 C27 C26 108.0
C28 C27 Cr01 71.82(14)
C26 C27 Cr01 71.71(13)
C28 C27 H27 126.0
C26 C27 H27 126.0
Cr01 C27 H27 122.2
C27 C28 C29 108.0
C27 C28 Cr01 71.90(13)
C29 C28 Cr01 71.67(14)
C27 C28 H28 126.0
C29 C28 H28 126.0
Cr01 C28 H28 122.1
C28 C29 C25 108.0
C28 C29 Cr01 72.01(13)
C25 C29 Cr01 71.75(13)
C28 C29 H29 126.0
C25 C29 H29 126.0
Cr01 C29 H29 121.9
C2 N1 C18 119.1(2)
C2 N1 Cr01 121.47(18)
C18 N1 Cr01 116.70(17)
C4 N2 C6 119.2(2)
C4 N2 Cr01 121.83(17)
C6 N2 Cr01 118.92(16)
N1 Cr01 N2 89.66(9)
N1 Cr01 C28B 130.9(3)
N2 Cr01 C28B 93.51(15)
N1 Cr01 C25B 156.85(16)
N2 Cr01 C25B 108.6(3)
C28B Cr01 C25B 36.97(10)
N1 Cr01 C27B 98.55(19)
N2 Cr01 C27B 113.9(2)
C28B Cr01 C27B 36.82(10)
C25B Cr01 C27B 61.45(12)
N1 Cr01 C26B 125.0(3)
N2 Cr01 C26B 145.0(3)
C28B Cr01 C26B 61.44(12)
C25B Cr01 C26B 36.80(10)
C27B Cr01 C26B 61.18(12)
N1 Cr01 C29B 95.8(2)
N2 Cr01 C29B 150.5(2)
C28B Cr01 C29B 61.29(12)
C25B Cr01 C29B 61.27(12)
C27B Cr01 C29B 36.58(10)
C26B Cr01 C29B 36.56(10)
N1 Cr01 C25 109.44(15)
N2 Cr01 C25 156.34(10)
C28B Cr01 C25 63.56(16)
C25B Cr01 C25 49.65(16)
C27B Cr01 C25 51.01(15)
C26B Cr01 C25 17.55(16)
C29B Cr01 C25 19.79(15)
N1 Cr01 C29 93.89(10)
N2 Cr01 C29 131.9(2)
C28B Cr01 C29 50.12(14)
C25B Cr01 C29 63.41(15)
C27B Cr01 C29 18.35(14)
C26B Cr01 C29 50.34(15)
C29B Cr01 C29 18.96(14)
C25 Cr01 C29 36.37(5)
N1 Cr01 C26 145.51(17)
N2 Cr01 C26 124.41(17)
C28B Cr01 C26 50.69(16)
C25B Cr01 C26 17.67(17)
C27B Cr01 C26 64.95(16)
C26B Cr01 C26 20.60(17)
C29B Cr01 C26 52.36(16)
C25 Cr01 C26 36.35(5)
C29 Cr01 C26 60.60(7)
N1 Cr01 C28 113.31(19)
N2 Cr01 C28 99.55(15)
C28B Cr01 C28 18.27(14)
C25B Cr01 C28 50.97(15)
C27B Cr01 C28 19.89(14)
C26B Cr01 C28 64.72(16)
C29B Cr01 C28 51.76(14)
C25 Cr01 C28 60.59(7)
C29 Cr01 C28 36.32(5)
C26 Cr01 C28 60.54(7)
N1 Cr01 C27 149.57(18)
N2 Cr01 C27 95.88(11)
C28B Cr01 C27 19.14(15)
C25B Cr01 C27 19.71(17)
C27B Cr01 C27 51.98(14)
C26B Cr01 C27 52.34(17)
C29B Cr01 C27 65.65(16)
C25 Cr01 C27 60.57(6)
C29 Cr01 C27 60.55(7)
C26 Cr01 C27 36.3
C28 Cr01 C27 36.27(5)
C27B C29B C26B 108.0
C27B C29B Cr01 71.3(3)
C26B C29B Cr01 71.3(3)
C27B C29B H29B 126.1
C26B C29B H29B 125.9
Cr01 C29B H29B 123.1
C28B C27B C29B 108.0
C28B C27B Cr01 70.9(3)
C29B C27B Cr01 72.2(3)
C28B C27B H27B 126.0
C29B C27B H27B 126.0
Cr01 C27B H27B 122.6
C27B C28B C25B 108.0
C27B C28B Cr01 72.3(3)
C25B C28B Cr01 71.6(3)
C27B C28B H28B 126.0
C25B C28B H28B 126.0
Cr01 C28B H28B 121.9
C26B C25B C28B 108.0
C26B C25B Cr01 72.3(3)
C28B C25B Cr01 71.5(3)
C26B C25B H25B 126.0
C28B C25B H25B 126.0
Cr01 C25B H25B 121.9
C25B C26B C29B 108.0
C25B C26B Cr01 70.9(3)
C29B C26B Cr01 72.1(3)
C25B C26B H26B 126.0
C29B C26B H26B 126.0
Cr01 C26B H26B 122.7

loop_
_geom_bond_atom_site_label_1
_geom_bond_atom_site_label_2
_geom_bond_distance
C1 C2 1.513(4)
C1 H1A 0.9800
C1 H1B 0.9800
C1 H1C 0.9800
C2 N1 1.327(4)
C2 C3 1.386(4)
C3 C4 1.402(4)
C3 H3 0.9500
C4 N2 1.322(3)
C4 C5 1.506(4)
C5 H5A 0.9800
C5 H5B 0.9800
C5 H5C 0.9800
C6 C7 1.395(4)
C6 C11 1.404(4)
C6 N2 1.452(3)
C7 C8 1.392(4)
C7 C15 1.526(4)
C8 C9 1.377(4)
C8 H8 0.9500
C9 C10 1.370(4)
C9 H9 0.9500
C10 C11 1.393(4)
C10 H10 0.9500
C11 C12 1.511(4)
C12 C14 1.500(5)
C12 C13 1.508(5)
C12 H12 1.0000
C13 H13A 0.9800
C13 H13B 0.9800
C13 H13C 0.9800
C14 H14A 0.9800
C14 H14B 0.9800
C14 H14C 0.9800
C15 C16 1.519(4)
C15 C17 1.527(5)
C15 H15 1.0000
C16 H16A 0.9800
C16 H16B 0.9800
C16 H16C 0.9800
C17 H17A 0.9800
C17 H17B 0.9800
C17 H17C 0.9800
C18 C23 1.377(4)
C18 C19 1.379(4)
C18 N1 1.437(3)
C19 C20 1.377(4)
C19 H19 0.9500
C20 C21 1.379(4)
C20 H20 0.9500
C21 C22 1.373(4)
C21 C24 1.491(4)
C22 C23 1.378(4)
C22 H22 0.9500
C23 H23 0.9500
C24 F2 1.332(4)
C24 F1 1.333(3)
C24 F3 1.334(3)
C25 C26 1.4200
C25 C29 1.4200
C25 Cr01 2.274(4)
C25 H25 0.9500
C26 C27 1.4200
C26 Cr01 2.278(3)
C26 H26 0.9500
C27 C28 1.4200
C27 Cr01 2.282(3)
C27 H27 0.9500
C28 C29 1.4200
C28 Cr01 2.281(4)
C28 H28 0.9500
C29 Cr01 2.276(4)
C29 H29 0.9500
N1 Cr01 2.000(2)
N2 Cr01 2.024(2)
Cl1 Cr01 2.2947(9)
Cr01 C28B 2.239(7)
Cr01 C25B 2.240(7)
Cr01 C27B 2.257(7)
Cr01 C26B 2.258(7)
Cr01 C29B 2.269(7)
C29B C27B 1.4200
C29B C26B 1.4200
C29B H29B 0.9500
C27B C28B 1.4200
C27B H27B 0.9500
C28B C25B 1.4200
C28B H28B 0.9500
C25B C26B 1.4200
C25B H25B 0.9500
C26B H26B 0.9500

loop_
_geom_torsion_atom_site_label_1
_geom_torsion_atom_site_label_2
_geom_torsion_atom_site_label_3
_geom_torsion_atom_site_label_4
_geom_torsion
N1 C2 C3 C4 8.9(5)
C1 C2 C3 C4 -170.9(3)
C2 C3 C4 N2 -14.0(5)
C2 C3 C4 C5 165.9(3)
C11 C6 C7 C8 -0.8(4)
N2 C6 C7 C8 -176.6(2)
C11 C6 C7 C15 -179.7(3)
N2 C6 C7 C15 4.4(4)
C6 C7 C8 C9 0.8(4)
C15 C7 C8 C9 179.8(3)
C7 C8 C9 C10 -0.5(4)
C8 C9 C10 C11 0.1(4)
C9 C10 C11 C6 -0.1(4)
C9 C10 C11 C12 179.7(3)
C7 C6 C11 C10 0.4(4)
N2 C6 C11 C10 176.3(2)
C7 C6 C11 C12 -179.4(3)
N2 C6 C11 C12 -3.6(4)
C10 C11 C12 C14 -44.0(4)
C6 C11 C12 C14 135.8(3)
C10 C11 C12 C13 79.0(4)
C6 C11 C12 C13 -101.2(3)
C8 C7 C15 C16 -78.2(3)
C6 C7 C15 C16 100.7(3)
C8 C7 C15 C17 43.6(4)
C6 C7 C15 C17 -137.5(3)
C23 C18 C19 C20 0.2(5)
N1 C18 C19 C20 175.7(3)
C18 C19 C20 C21 -0.4(5)
C19 C20 C21 C22 0.1(5)
C19 C20 C21 C24 -179.5(3)
C20 C21 C22 C23 0.5(5)
C24 C21 C22 C23 -179.9(3)
C19 C18 C23 C22 0.4(5)
N1 C18 C23 C22 -175.2(3)
C21 C22 C23 C18 -0.8(5)
C22 C21 C24 F2 -51.9(4)
C20 C21 C24 F2 127.6(3)
C22 C21 C24 F1 -172.4(3)
C20 C21 C24 F1 7.1(4)
C22 C21 C24 F3 67.2(4)
C20 C21 C24 F3 -113.2(3)
C29 C25 C26 C27 0.0
Cr01 C25 C26 C27 -63.27(14)
C29 C25 C26 Cr01 63.27(14)
C25 C26 C27 C28 0.0
Cr01 C26 C27 C28 -63.07(14)
C25 C26 C27 Cr01 63.07(14)
C26 C27 C28 C29 0.0
Cr01 C27 C28 C29 -63.00(13)
C26 C27 C28 Cr01 63.00(13)
C27 C28 C29 C25 0.0
Cr01 C28 C29 C25 -63.15(13)
C27 C28 C29 Cr01 63.15(13)
C26 C25 C29 C28 0.0
Cr01 C25 C29 C28 63.32(13)
C26 C25 C29 Cr01 -63.32(13)
C3 C2 N1 C18 -176.0(3)
C1 C2 N1 C18 3.8(4)
C3 C2 N1 Cr01 23.3(4)
C1 C2 N1 Cr01 -156.9(2)
C23 C18 N1 C2 -93.7(3)
C19 C18 N1 C2 90.8(3)
C23 C18 N1 Cr01 67.9(3)
C19 C18 N1 Cr01 -107.6(3)
C3 C4 N2 C6 168.6(2)
C5 C4 N2 C6 -11.4(4)
C3 C4 N2 Cr01 -14.0(4)
C5 C4 N2 Cr01 166.1(2)
C7 C6 N2 C4 -88.0(3)
C11 C6 N2 C4 96.1(3)
C7 C6 N2 Cr01 94.5(2)
C11 C6 N2 Cr01 -81.5(3)
C2 N1 Cr01 N2 -36.5(2)
C18 N1 Cr01 N2 162.34(19)
C2 N1 Cr01 C28B -130.9(3)
C18 N1 Cr01 C28B 68.0(3)
C2 N1 Cr01 C25B -179.3(8)
C18 N1 Cr01 C25B 19.5(8)
C2 N1 Cr01 C27B -150.7(3)
C18 N1 Cr01 C27B 48.2(3)
C2 N1 Cr01 C26B 148.6(2)
C18 N1 Cr01 C26B -12.5(3)
C2 N1 Cr01 C29B 172.5(3)
C18 N1 Cr01 C29B 11.4(3)
C2 N1 Cr01 C25 157.7(2)
C18 N1 Cr01 C25 -3.4(3)
C2 N1 Cr01 C29 -168.6(3)
C18 N1 Cr01 C29 30.3(3)
C2 N1 Cr01 C26 151.8(2)
C18 N1 Cr01 C26 -9.3(3)
C2 N1 Cr01 C28 -136.8(2)
C18 N1 Cr01 C28 62.1(2)
C2 N1 Cr01 C27 -137.6(3)
C18 N1 Cr01 C27 61.3(3)
C4 N2 Cr01 N1 32.0(2)
C6 N2 Cr01 N1 -150.53(19)
C4 N2 Cr01 C28B 163.0(3)
C6 N2 Cr01 C28B -19.6(3)
C4 N2 Cr01 C25B -162.5(3)
C6 N2 Cr01 C25B 15.0(3)
C4 N2 Cr01 C27B 131.2(3)
C6 N2 Cr01 C27B -51.3(3)
C4 N2 Cr01 C26B -155.4(3)
C6 N2 Cr01 C26B 22.1(4)
C4 N2 Cr01 C29B 133.3(5)
C6 N2 Cr01 C29B -49.2(5)
C4 N2 Cr01 C25 176.6(5)
C6 N2 Cr01 C25 -5.9(5)
C4 N2 Cr01 C29 126.9(2)
C6 N2 Cr01 C29 -55.6(2)
C4 N2 Cr01 C26 -153.7(2)
C6 N2 Cr01 C26 23.8(2)
C4 N2 Cr01 C28 145.6(3)
C6 N2 Cr01 C28 -36.9(3)
C4 N2 Cr01 C27 -178.0(3)
C6 N2 Cr01 C27 -0.5(3)
C26 C25 Cr01 N1 -174.3(3)
C29 C25 Cr01 N1 69.0(3)
C26 C25 Cr01 N2 43.5(7)
C29 C25 Cr01 N2 -73.1(7)
C26 C25 Cr01 C28B 58.81(18)
C29 C25 Cr01 C28B -57.84(18)
C26 C25 Cr01 C25B 17.3(2)
C29 C25 Cr01 C25B -99.4(2)
C26 C25 Cr01 C27B 100.4(2)
C29 C25 Cr01 C27B -16.2(2)
C26 C25 Cr01 C26B -19.8(6)
C29 C25 Cr01 C26B -136.4(6)
C26 C25 Cr01 C29B 137.1(5)
C29 C25 Cr01 C29B 20.5(5)
C26 C25 Cr01 C29 116.65(7)
C29 C25 Cr01 C26 -116.65(7)
C26 C25 Cr01 C28 79.25(8)
C29 C25 Cr01 C28 -37.40(5)
C26 C25 Cr01 C27 37.37(5)
C29 C25 Cr01 C27 -79.28(8)
C28 C29 Cr01 N1 125.3(3)
C25 C29 Cr01 N1 -118.1(3)
C28 C29 Cr01 N2 32.2(3)
C25 C29 Cr01 N2 148.9(3)
C28 C29 Cr01 C28B -17.7(2)
C25 C29 Cr01 C28B 99.0(2)
C28 C29 Cr01 C25B -59.5(2)
C25 C29 Cr01 C25B 57.2(2)
C28 C29 Cr01 C27B 19.7(5)
C25 C29 Cr01 C27B 136.4(5)
C28 C29 Cr01 C26B -101.0(2)
C25 C29 Cr01 C26B 15.7(2)
C28 C29 Cr01 C29B -138.1(5)
C25 C29 Cr01 C29B -21.4(5)
C28 C29 Cr01 C25 -116.69(7)
C28 C29 Cr01 C26 -79.24(8)
C25 C29 Cr01 C26 37.45(5)
C25 C29 Cr01 C28 116.69(7)
C28 C29 Cr01 C27 -37.34(5)
C25 C29 Cr01 C27 79.35(8)
C25 C26 Cr01 N1 9.5(4)
C27 C26 Cr01 N1 126.2(4)
C25 C26 Cr01 N2 -160.4(3)
C27 C26 Cr01 N2 -43.7(3)
C25 C26 Cr01 C28B -98.1(2)
C27 C26 Cr01 C28B 18.6(2)
C25 C26 Cr01 C25B -131.8(5)
C27 C26 Cr01 C25B -15.1(5)
C25 C26 Cr01 C27B -57.54(17)
C27 C26 Cr01 C27B 59.19(17)
C25 C26 Cr01 C26B 16.9(5)
C27 C26 Cr01 C26B 133.6(5)
C25 C26 Cr01 C29B -16.9(2)
C27 C26 Cr01 C29B 99.8(2)
C27 C26 Cr01 C25 116.73(7)
C25 C26 Cr01 C29 -37.47(5)
C27 C26 Cr01 C29 79.26(8)
C25 C26 Cr01 C28 -79.40(8)
C27 C26 Cr01 C28 37.33(5)
C25 C26 Cr01 C27 -116.73(7)
C27 C28 Cr01 N1 -179.3(3)
C29 C28 Cr01 N1 -62.5(2)
C27 C28 Cr01 N2 86.9(3)
C29 C28 Cr01 N2 -156.3(3)
C27 C28 Cr01 C28B 15.1(5)
C29 C28 Cr01 C28B 131.9(6)
C27 C28 Cr01 C25B -19.3(2)
C29 C28 Cr01 C25B 97.5(2)
C27 C28 Cr01 C27B -134.9(5)
C29 C28 Cr01 C27B -18.1(5)
C27 C28 Cr01 C26B -60.10(19)
C29 C28 Cr01 C26B 56.69(19)
C27 C28 Cr01 C29B -100.7(2)
C29 C28 Cr01 C29B 16.0(2)
C27 C28 Cr01 C25 -79.33(8)
C29 C28 Cr01 C25 37.46(5)
C27 C28 Cr01 C29 -116.79(7)
C27 C28 Cr01 C26 -37.35(5)
C29 C28 Cr01 C26 79.44(8)
C29 C28 Cr01 C27 116.79(7)
C28 C27 Cr01 N1 1.3(5)
C26 C27 Cr01 N1 -115.5(5)
C28 C27 Cr01 N2 -98.1(3)
C26 C27 Cr01 N2 145.0(3)
C28 C27 Cr01 C28B -14.4(5)
C26 C27 Cr01 C28B -131.2(5)
C28 C27 Cr01 C25B 130.4(5)
C26 C27 Cr01 C25B 13.6(5)
C28 C27 Cr01 C27B 17.8(2)
C26 C27 Cr01 C27B -99.0(2)
C28 C27 Cr01 C26B 98.0(2)
C26 C27 Cr01 C26B -18.8(2)
C28 C27 Cr01 C29B 57.89(17)
C26 C27 Cr01 C29B -58.92(17)
C28 C27 Cr01 C25 79.38(8)
C26 C27 Cr01 C25 -37.44(5)
C28 C27 Cr01 C29 37.38(5)
C26 C27 Cr01 C29 -79.43(8)
C28 C27 Cr01 C26 116.81(7)
C26 C27 Cr01 C28 -116.81(7)
N1 Cr01 C29B C27B 96.5(4)
N2 Cr01 C29B C27B -3.2(8)
C28B Cr01 C29B C27B -37.49(11)
C25B Cr01 C29B C27B -79.88(17)
C26B Cr01 C29B C27B -117.33(14)
C25 Cr01 C29B C27B -128.8(5)
C29 Cr01 C29B C27B 11.5(5)
C26 Cr01 C29B C27B -98.2(2)
C28 Cr01 C29B C27B -18.7(2)
C27 Cr01 C29B C27B -58.4(2)
N1 Cr01 C29B C26B -146.2(4)
N2 Cr01 C29B C26B 114.1(7)
C28B Cr01 C29B C26B 79.84(16)
C25B Cr01 C29B C26B 37.46(11)
C27B Cr01 C29B C26B 117.33(14)
C25 Cr01 C29B C26B -11.5(5)
C29 Cr01 C29B C26B 128.9(5)
C26 Cr01 C29B C26B 19.2(2)
C28 Cr01 C29B C26B 98.6(2)
C27 Cr01 C29B C26B 59.0(2)
C26B C29B C27B C28B 0.0
Cr01 C29B C27B C28B 62.2(3)
C26B C29B C27B Cr01 -62.2(3)
N1 Cr01 C27B C28B 154.7(4)
N2 Cr01 C27B C28B 61.2(4)
C25B Cr01 C27B C28B -37.72(11)
C26B Cr01 C27B C28B -79.90(16)
C29B Cr01 C27B C28B -117.05(14)
C25 Cr01 C27B C28B -97.2(2)
C29 Cr01 C27B C28B -129.0(5)
C26 Cr01 C27B C28B -57.1(2)
C28 Cr01 C27B C28B 15.2(5)
C27 Cr01 C27B C28B -17.0(2)
N1 Cr01 C27B C29B -88.3(4)
N2 Cr01 C27B C29B 178.3(4)
C28B Cr01 C27B C29B 117.05(14)
C25B Cr01 C27B C29B 79.33(17)
C26B Cr01 C27B C29B 37.16(11)
C25 Cr01 C27B C29B 19.9(2)
C29 Cr01 C27B C29B -11.9(5)
C26 Cr01 C27B C29B 59.9(2)
C28 Cr01 C27B C29B 132.2(5)
C27 Cr01 C27B C29B 100.1(2)
C29B C27B C28B C25B 0.0
Cr01 C27B C28B C25B 63.1(3)
C29B C27B C28B Cr01 -63.1(3)
N1 Cr01 C28B C27B -34.0(5)
N2 Cr01 C28B C27B -126.6(4)
C25B Cr01 C28B C27B 116.66(14)
C26B Cr01 C28B C27B 79.11(16)
C29B Cr01 C28B C27B 37.24(11)
C25 Cr01 C28B C27B 59.5(2)
C29 Cr01 C28B C27B 18.6(2)
C26 Cr01 C28B C27B 100.4(2)
C28 Cr01 C28B C27B -16.5(5)
C27 Cr01 C28B C27B 135.5(5)
N1 Cr01 C28B C25B -150.7(5)
N2 Cr01 C28B C25B 116.7(4)
C27B Cr01 C28B C25B -116.66(14)
C26B Cr01 C28B C25B -37.54(11)
C29B Cr01 C28B C25B -79.42(16)
C25 Cr01 C28B C25B -57.2(2)
C29 Cr01 C28B C25B -98.1(2)
C26 Cr01 C28B C25B -16.3(2)
C28 Cr01 C28B C25B -133.1(6)
C27 Cr01 C28B C25B 18.9(5)
C27B C28B C25B C26B 0.0
Cr01 C28B C25B C26B 63.5(3)
C27B C28B C25B Cr01 -63.5(3)
N1 Cr01 C25B C26B -46.5(11)
N2 Cr01 C25B C26B 173.2(4)
C28B Cr01 C25B C26B -116.68(14)
C27B Cr01 C25B C26B -79.11(16)
C29B Cr01 C25B C26B -37.21(11)
C25 Cr01 C25B C26B -17.6(2)
C29 Cr01 C25B C26B -58.50(19)
C26 Cr01 C25B C26B 17.8(5)
C28 Cr01 C25B C26B -99.5(2)
C27 Cr01 C25B C26B -135.0(5)
N1 Cr01 C25B C28B 70.2(11)
N2 Cr01 C25B C28B -70.2(4)
C27B Cr01 C25B C28B 37.57(11)
C26B Cr01 C25B C28B 116.68(14)
C29B Cr01 C25B C28B 79.47(16)
C25 Cr01 C25B C28B 99.0(2)
C29 Cr01 C25B C28B 58.18(19)
C26 Cr01 C25B C28B 134.5(5)
C28 Cr01 C25B C28B 17.1(2)
C27 Cr01 C25B C28B -18.3(5)
C28B C25B C26B C29B 0.0
Cr01 C25B C26B C29B 63.0(3)
C28B C25B C26B Cr01 -63.0(3)
C27B C29B C26B C25B 0.0
Cr01 C29B C26B C25B -62.2(3)
C27B C29B C26B Cr01 62.2(3)
N1 Cr01 C26B C25B 159.6(4)
N2 Cr01 C26B C25B -11.3(6)
C28B Cr01 C26B C25B 37.72(11)
C27B Cr01 C26B C25B 79.92(16)
C29B Cr01 C26B C25B 117.09(14)
C25 Cr01 C26B C25B 130.0(6)
C29 Cr01 C26B C25B 97.9(2)
C26 Cr01 C26B C25B -15.3(5)
C28 Cr01 C26B C25B 57.91(18)
C27 Cr01 C26B C25B 17.5(2)
N1 Cr01 C26B C29B 42.5(4)
N2 Cr01 C26B C29B -128.4(5)
C28B Cr01 C26B C29B -79.38(17)
C25B Cr01 C26B C29B -117.09(14)
C27B Cr01 C26B C29B -37.17(11)
C25 Cr01 C26B C29B 12.9(5)
C29 Cr01 C26B C29B -19.2(2)
C26 Cr01 C26B C29B -132.4(5)
C28 Cr01 C26B C29B -59.19(19)
C27 Cr01 C26B C29B -99.6(2)
